data_1531918
loop_
_publ_author_name
'Murashova, E.V.'
'Chudinova, N.N.'
'Ilyukhin, A.B.'

_publ_section_title
;
 Synthesis and structure of 14-heteropolyvanadate Rb5.89 (H3 O)3.11 (P
 V(V)14 O42) * 5.27(H2 O)
;
_journal_name_full 'Zhurnal Neorganicheskoi Khimii'
_journal_page_first 1431
_journal_page_last 1434
_journal_volume 46
_journal_year 2001
_chemical_formula_sum 'H19.87 O50.38 P Rb5.89 V14'
_chemical_name_systematic 'Rb5.89 (H3 O)3.11 (P V14 O42) (H2 O)5.27'
_space_group_IT_number 225
_symmetry_space_group_name_Hall '-F 4 2 3'
_symmetry_space_group_name_H-M 'F m -3 m'
_cell_angle_alpha 90
_cell_angle_beta 90
_cell_angle_gamma 90
_cell_formula_units_Z 8
_cell_length_a 21.9448
_cell_length_b 21.9448
_cell_length_c 21.9448
_cell_volume 10568.051
_citation_journal_id_ASTM ZNOKAQ
_cod_data_source_file Murashova_ZNOKAQ_2001_90.cif
_cod_data_source_block H19.87O50.38P1Rb5.89V14
_cod_original_cell_volume 10568.05
_cod_original_formula_sum 'H19.87 O50.38 P1 Rb5.89 V14'
_cod_database_code 1531918

loop_
_symmetry_equiv_pos_as_xyz
x,y,z
-y,x,z
-x,-y,z
y,-x,z
x,-y,-z
y,x,-z
-x,y,-z
-y,-x,-z
z,x,y
-x,z,y
-z,-x,y
x,-z,y
z,-x,-y
x,z,-y
-z,x,-y
-x,-z,-y
y,z,x
y,-z,-x
z,y,-x
-y,z,-x
-z,-y,-x
-y,-z,x
z,-y,x
-z,y,x
-x,-y,-z
y,-x,-z
x,y,-z
-y,x,-z
-x,y,z
-y,-x,z
x,-y,z
y,x,z
-z,-x,-y
x,-z,-y
z,x,-y
-x,z,-y
-z,x,y
-x,-z,y
z,-x,y
x,z,y
-y,-z,-x
-y,z,x
-z,-y,x
y,-z,x
z,y,x
y,z,-x
-z,y,-x
z,-y,-x
x,y+1/2,z+1/2
-y,x+1/2,z+1/2
-x,-y+1/2,z+1/2
y,-x+1/2,z+1/2
x,-y+1/2,-z+1/2
y,x+1/2,-z+1/2
-x,y+1/2,-z+1/2
-y,-x+1/2,-z+1/2
z,x+1/2,y+1/2
-x,z+1/2,y+1/2
-z,-x+1/2,y+1/2
x,-z+1/2,y+1/2
z,-x+1/2,-y+1/2
x,z+1/2,-y+1/2
-z,x+1/2,-y+1/2
-x,-z+1/2,-y+1/2
y,z+1/2,x+1/2
y,-z+1/2,-x+1/2
z,y+1/2,-x+1/2
-y,z+1/2,-x+1/2
-z,-y+1/2,-x+1/2
-y,-z+1/2,x+1/2
z,-y+1/2,x+1/2
-z,y+1/2,x+1/2
-x,-y+1/2,-z+1/2
y,-x+1/2,-z+1/2
x,y+1/2,-z+1/2
-y,x+1/2,-z+1/2
-x,y+1/2,z+1/2
-y,-x+1/2,z+1/2
x,-y+1/2,z+1/2
y,x+1/2,z+1/2
-z,-x+1/2,-y+1/2
x,-z+1/2,-y+1/2
z,x+1/2,-y+1/2
-x,z+1/2,-y+1/2
-z,x+1/2,y+1/2
-x,-z+1/2,y+1/2
z,-x+1/2,y+1/2
x,z+1/2,y+1/2
-y,-z+1/2,-x+1/2
-y,z+1/2,x+1/2
-z,-y+1/2,x+1/2
y,-z+1/2,x+1/2
z,y+1/2,x+1/2
y,z+1/2,-x+1/2
-z,y+1/2,-x+1/2
z,-y+1/2,-x+1/2
x+1/2,y,z+1/2
-y+1/2,x,z+1/2
-x+1/2,-y,z+1/2
y+1/2,-x,z+1/2
x+1/2,-y,-z+1/2
y+1/2,x,-z+1/2
-x+1/2,y,-z+1/2
-y+1/2,-x,-z+1/2
z+1/2,x,y+1/2
-x+1/2,z,y+1/2
-z+1/2,-x,y+1/2
x+1/2,-z,y+1/2
z+1/2,-x,-y+1/2
x+1/2,z,-y+1/2
-z+1/2,x,-y+1/2
-x+1/2,-z,-y+1/2
y+1/2,z,x+1/2
y+1/2,-z,-x+1/2
z+1/2,y,-x+1/2
-y+1/2,z,-x+1/2
-z+1/2,-y,-x+1/2
-y+1/2,-z,x+1/2
z+1/2,-y,x+1/2
-z+1/2,y,x+1/2
-x+1/2,-y,-z+1/2
y+1/2,-x,-z+1/2
x+1/2,y,-z+1/2
-y+1/2,x,-z+1/2
-x+1/2,y,z+1/2
-y+1/2,-x,z+1/2
x+1/2,-y,z+1/2
y+1/2,x,z+1/2
-z+1/2,-x,-y+1/2
x+1/2,-z,-y+1/2
z+1/2,x,-y+1/2
-x+1/2,z,-y+1/2
-z+1/2,x,y+1/2
-x+1/2,-z,y+1/2
z+1/2,-x,y+1/2
x+1/2,z,y+1/2
-y+1/2,-z,-x+1/2
-y+1/2,z,x+1/2
-z+1/2,-y,x+1/2
y+1/2,-z,x+1/2
z+1/2,y,x+1/2
y+1/2,z,-x+1/2
-z+1/2,y,-x+1/2
z+1/2,-y,-x+1/2
x+1/2,y+1/2,z
-y+1/2,x+1/2,z
-x+1/2,-y+1/2,z
y+1/2,-x+1/2,z
x+1/2,-y+1/2,-z
y+1/2,x+1/2,-z
-x+1/2,y+1/2,-z
-y+1/2,-x+1/2,-z
z+1/2,x+1/2,y
-x+1/2,z+1/2,y
-z+1/2,-x+1/2,y
x+1/2,-z+1/2,y
z+1/2,-x+1/2,-y
x+1/2,z+1/2,-y
-z+1/2,x+1/2,-y
-x+1/2,-z+1/2,-y
y+1/2,z+1/2,x
y+1/2,-z+1/2,-x
z+1/2,y+1/2,-x
-y+1/2,z+1/2,-x
-z+1/2,-y+1/2,-x
-y+1/2,-z+1/2,x
z+1/2,-y+1/2,x
-z+1/2,y+1/2,x
-x+1/2,-y+1/2,-z
y+1/2,-x+1/2,-z
x+1/2,y+1/2,-z
-y+1/2,x+1/2,-z
-x+1/2,y+1/2,z
-y+1/2,-x+1/2,z
x+1/2,-y+1/2,z
y+1/2,x+1/2,z
-z+1/2,-x+1/2,-y
x+1/2,-z+1/2,-y
z+1/2,x+1/2,-y
-x+1/2,z+1/2,-y
-z+1/2,x+1/2,y
-x+1/2,-z+1/2,y
z+1/2,-x+1/2,y
x+1/2,z+1/2,y
-y+1/2,-z+1/2,-x
-y+1/2,z+1/2,x
-z+1/2,-y+1/2,x
y+1/2,-z+1/2,x
z+1/2,y+1/2,x
y+1/2,z+1/2,-x
-z+1/2,y+1/2,-x
z+1/2,-y+1/2,-x

loop_
_atom_site_label
_atom_site_type_symbol
_atom_site_fract_x
_atom_site_fract_y
_atom_site_fract_z
_atom_site_occupancy
_atom_site_U_iso_or_equiv
O1 O-2 0.2101 0.2899 0.2101 1 0.0
Rb8 Rb+1 0 0 0.1989 0.0632 0.0
Rb12 Rb+1 0 0 0.3189 0.127 0.0
Rb21 Rb+1 0.25 0.25 0 0.16 0.0
Rb3 Rb+1 0 0 0.0956 0.016 0.0
Rb14 Rb+1 0 0 0.3814 0.0288 0.0
Rb9 Rb+1 0 0 0.2752 0.051 0.0
Rb15 Rb+1 0 0 0.4302 0.0104 0.0
V1 V+5 0.13774 0.25449 0.13774 1 0.0
O5 O-2 0.221 0.245 0 0.1667 0.0
Rb7 Rb+1 0 0 0.1838 0.078 0.0
Rb4 Rb+1 0 0 0.1275 0.0288 0.0
O2 O-2 0.19753 0.19753 0.1131 1 0.0
O7 O-2 0 0.128 0.128 0.276 0.0
Rb17 Rb+1 0 0.0391 0.0391 0.01 0.0
P1 P+5 0.25 0.25 0.25 1 0.0
Rb16 Rb+1 0 0 0.5 0.24 0.0
Rb13 Rb+1 0 0 0.3365 0.0328 0.0
Rb18 Rb+1 0.0292 0.0292 0.4175 0.017 0.0
Rb20 Rb+1 0 0.1435 0.1435 0.27 0.0
Rb11 Rb+1 0 0 0.2974 0.24 0.0
O4 O-2 0.18338 0.31662 0.097 1 0.0
O6 O-2 0 0.1286 0.3714 1 0.0
Rb5 Rb+1 0 0.0309 0.1409 0.0212 0.0
O8 O-2 0.089 0.089 0.089 0.18 0.0
Rb10 Rb+1 0 0 0.2878 0.232 0.0
Rb1 Rb+1 0 0 0 0.058 0.0
Rb6 Rb+1 0 0 0.1633 0.096 0.0
Rb2 Rb+1 0 0 0.0438 0.0176 0.0
Rb19 Rb+1 0 0.0412 0.4588 0.008 0.0
O3 O-2 0.0865 0.2439 0.0865 1 0.0
V2 V+5 0.25 0.25 0.0755 0.333 0.0
